data_4301550
loop_
_publ_author_name
'Chun-Hong Li'
'Kun-Lin Huang'
'Ying-Nan Chi'
'Xi Liu'
'Zhan-Gang Han'
'Long Shen'
'Chang-Wen Hu'

_publ_section_title
;
Lanthanide-Organic Cation Frameworks with Zeolite Gismondine Topology and
Large Cavities from Intersected Channels Templated by Polyoxometalate
Counterions
;
_journal_name_full 'Inorganic Chemistry'
_journal_page_first 2010
_journal_page_last 2017
_journal_paper_doi 10.1021/ic801846h
_journal_volume 48
_journal_year 2009
_chemical_formula_sum 'C28 H48 Ce4 Mo12 N4 O74 Si'
_chemical_formula_weight 3364.55
_chemical_name_systematic
; 
 ? 
;
_space_group_IT_number 15
_symmetry_cell_setting monoclinic
_symmetry_space_group_name_Hall '-C 2yc'
_symmetry_space_group_name_H-M 'C 1 2/c 1'
_atom_sites_solution_hydrogens geom
_atom_sites_solution_primary direct
_atom_sites_solution_secondary difmap
_audit_creation_method SHELXL-97
_cell_angle_alpha 90.00
_cell_angle_beta 133.1180(10)
_cell_angle_gamma 90.00
_cell_formula_units_Z 4
_cell_length_a 30.753(3)
_cell_length_b 15.7285(13)
_cell_length_c 22.119(2)
_cell_measurement_reflns_used 6271
_cell_measurement_temperature 293(2)
_cell_measurement_theta_max 28.258
_cell_measurement_theta_min 2.395
_cell_volume 7809.7(12)
_computing_cell_refinement 'Bruker SMART'
_computing_data_collection 'Bruker SMART'
_computing_data_reduction 'Bruker SAINT'
_computing_molecular_graphics 'Bruker SHELXTL'
_computing_publication_material 'Bruker SHELXTL'
_computing_structure_refinement 'SHELXL-97 (Sheldrick, 1997)'
_computing_structure_solution 'SHELXS-97 (Sheldrick, 1990)'
_diffrn_ambient_temperature 293(2)
_diffrn_measured_fraction_theta_full 0.996
_diffrn_measured_fraction_theta_max 0.996
_diffrn_radiation_monochromator graphite
_diffrn_radiation_source 'fine-focus sealed tube'
_diffrn_radiation_type MoK\a
_diffrn_radiation_wavelength 0.71073
_diffrn_reflns_av_R_equivalents 0.0309
_diffrn_reflns_av_sigmaI/netI 0.1728
_diffrn_reflns_limit_h_max 33
_diffrn_reflns_limit_h_min -36
_diffrn_reflns_limit_k_max 17
_diffrn_reflns_limit_k_min -18
_diffrn_reflns_limit_l_max 26
_diffrn_reflns_limit_l_min -20
_diffrn_reflns_number 19414
_diffrn_reflns_theta_full 25.01
_diffrn_reflns_theta_max 25.01
_diffrn_reflns_theta_min 1.58
_exptl_absorpt_coefficient_mu 4.279
_exptl_absorpt_correction_T_max 0.425
_exptl_absorpt_correction_T_min 0.288
_exptl_absorpt_correction_type multi-scan
_exptl_absorpt_process_details sadabs(Sheldrick,1996)
_exptl_crystal_colour yellow
_exptl_crystal_density_diffrn 2.862
_exptl_crystal_density_method 'not measured'
_exptl_crystal_description cubic
_exptl_crystal_F_000 6344
_exptl_crystal_size_max 0.40
_exptl_crystal_size_mid 0.25
_exptl_crystal_size_min 0.20
_refine_diff_density_max 3.950
_refine_diff_density_min -3.304
_refine_diff_density_rms 0.240
_refine_ls_extinction_coef 0.00041(3)
_refine_ls_extinction_expression Fc^*^=kFc[1+0.001xFc^2^\l^3^/sin(2\q)]^-1/4^
_refine_ls_extinction_method SHELXL
_refine_ls_goodness_of_fit_ref 1.000
_refine_ls_hydrogen_treatment constr
_refine_ls_matrix_type full
_refine_ls_number_parameters 580
_refine_ls_number_reflns 6877
_refine_ls_number_restraints 102
_refine_ls_restrained_S_all 1.023
_refine_ls_R_factor_all 0.1250
_refine_ls_R_factor_gt 0.0847
_refine_ls_shift/su_max 0.000
_refine_ls_shift/su_mean 0.000
_refine_ls_structure_factor_coef Fsqd
_refine_ls_weighting_details 'calc w=1/[\s^2^(Fo^2^)+(0.0540P)^2^+0.0000P] where P=(Fo^2^+2Fc^2^)/3'
_refine_ls_weighting_scheme calc
_refine_ls_wR_factor_gt 0.1901
_refine_ls_wR_factor_ref 0.2072
_reflns_number_gt 4066
_reflns_number_total 6877
_reflns_threshold_expression >2sigma(I)
_cod_data_source_file ic801846h_si_002_2.cif
_cod_data_source_block 2
_cod_depositor_comments
;
The following automatic conversions were performed:
'_symmetry_cell_setting' value 'Monoclinic' changed to 'monoclinic'
according to '/home/saulius/struct/CIF-dictionaries/cif_core.dic'
dictionary named 'cif_core.dic' version 2.4.1 from 2010-06-29.

Automatic conversion script
Id: cif_fix_enum 1527 2010-12-29 10:47:43Z saulius 
;
_cod_original_cell_volume 7809.6(12)
_cod_original_sg_symbol_H-M 'C 2/c'
_cod_database_code 4301550

loop_
_symmetry_equiv_pos_as_xyz
'x, y, z'
'-x, y, -z+1/2'
'x+1/2, y+1/2, z'
'-x+1/2, y+1/2, -z+1/2'
'-x, -y, -z'
'x, -y, z-1/2'
'-x+1/2, -y+1/2, -z'
'x+1/2, -y+1/2, z-1/2'

loop_
_atom_site_label
_atom_site_type_symbol
_atom_site_fract_x
_atom_site_fract_y
_atom_site_fract_z
_atom_site_U_iso_or_equiv
_atom_site_adp_type
_atom_site_occupancy
_atom_site_symmetry_multiplicity
_atom_site_calc_flag
_atom_site_refinement_flags
_atom_site_disorder_assembly
_atom_site_disorder_group
Ce1 Ce 0.39008(5) -0.13669(7) 0.82747(6) 0.0210(3) Uani 1 1 d . . .
Ce2 Ce 0.33064(5) 0.12852(6) 0.98581(6) 0.0190(3) Uani 1 1 d . . .
Mo1 Mo 0.5000 0.8605(2) 0.2500 0.0865(14) Uani 1 2 d SU . .
Mo2 Mo 0.63118(11) 0.74764(14) 0.40949(12) 0.0649(9) Uani 1 1 d . . .
Mo3 Mo 0.42354(9) 0.74761(13) 0.29145(12) 0.0390(6) Uani 1 1 d . . .
Mo4 Mo 0.55444(8) 0.63531(12) 0.45145(11) 0.0296(5) Uani 1 1 d . . .
Mo5 Mo 0.42392(10) 0.52275(13) 0.29114(14) 0.0449(6) Uani 1 1 d . . .
Mo6 Mo 0.37050(10) 0.52331(19) 0.09013(13) 0.0672(9) Uani 1 1 d . . .
Mo7 Mo 0.5000 0.40969(18) 0.2500 0.0681(12) Uani 1 2 d S . .
N1 N 0.3380(7) 0.0019(8) 0.7416(9) 0.019(3) Uani 1 1 d . . .
N2 N 0.3664(6) 0.2651(9) 0.9637(8) 0.019(3) Uani 1 1 d U . .
O1 O 0.5427(10) 0.7174(14) 0.2745(14) 0.019(6) Uani 0.50 1 d P . .
O2 O 0.4840(10) 0.6412(13) 0.3058(14) 0.018(5) Uani 0.50 1 d PU . .
O3 O 0.4603(10) 0.5495(15) 0.2274(15) 0.023(6) Uani 0.50 1 d PU . .
O4 O 0.4439(10) 0.6405(14) 0.1545(14) 0.016(5) Uani 0.50 1 d PU . .
O5 O 0.5782(10) 0.8377(13) 0.3598(13) 0.098(7) Uani 1 1 d U . .
O6 O 0.4677(10) 0.8376(13) 0.2950(13) 0.096(7) Uani 1 1 d U . .
O7 O 0.6042(7) 0.7192(10) 0.4622(11) 0.065(5) Uani 1 1 d U . .
O8 O 0.4937(6) 0.7211(9) 0.3997(10) 0.069(6) Uani 1 1 d . . .
O9 O 0.3955(6) 0.6350(9) 0.2796(10) 0.066(5) Uani 1 1 d . . .
O10 O 0.4944(7) 0.5519(9) 0.4018(10) 0.067(6) Uani 1 1 d . . .
O11 O 0.3660(8) 0.5154(12) 0.1721(11) 0.077(6) Uani 1 1 d U . .
O12 O 0.4286(9) 0.4311(14) 0.1470(13) 0.097(7) Uani 1 1 d U . .
O13 O 0.6296(8) 0.7504(11) 0.3233(11) 0.073(5) Uani 1 1 d U . .
O14 O 0.6003(8) 0.5501(11) 0.4583(12) 0.069(5) Uani 1 1 d U . .
O15 O 0.3383(8) 0.6393(10) 0.0660(11) 0.063(5) Uani 1 1 d U . .
O16 O 0.5338(8) 0.4364(11) 0.2065(10) 0.075(6) Uani 1 1 d U . .
O17 O 0.5000 0.9645(14) 0.2500 0.065(7) Uani 1 2 d S . .
O18 O 0.6906(10) 0.8040(14) 0.4841(13) 0.105(7) Uani 1 1 d U . .
O19 O 0.3888(6) 0.7998(12) 0.3135(9) 0.068(6) Uani 1 1 d . . .
O20 O 0.5786(8) 0.6356(8) 0.5444(9) 0.050(5) Uani 1 1 d . . .
O21 O 0.3864(7) 0.4702(11) 0.3063(9) 0.060(5) Uani 1 1 d . . .
O22 O 0.3088(5) 0.4696(9) 0.0139(8) 0.046(4) Uani 1 1 d . . .
O23 O 0.4806(12) 0.3057(16) 0.2229(16) 0.041(8) Uani 0.50 1 d PU . .
O24 O 0.3660(7) -0.0274(9) 0.8831(9) 0.042(4) Uani 1 1 d . . .
O25 O 0.3249(6) 0.0968(8) 0.8723(9) 0.036(4) Uani 1 1 d . . .
O26 O 0.3767(6) -0.1144(9) 0.7044(9) 0.037(4) Uani 1 1 d . . .
O27 O 0.3415(6) -0.0460(8) 0.5911(8) 0.037(4) Uani 1 1 d . . .
O28 O 0.2532(5) 0.2339(8) 0.8733(8) 0.027(3) Uani 1 1 d . . .
O29 O 0.2227(6) 0.3489(8) 0.7943(8) 0.036(4) Uani 1 1 d . . .
O30 O 0.4401(5) 0.1459(8) 1.0675(7) 0.025(3) Uani 1 1 d . . .
O31 O 0.5196(5) 0.2188(8) 1.1125(8) 0.035(4) Uani 1 1 d . . .
O32 O 0.3408(6) -0.2044(9) 0.8743(9) 0.050(4) Uani 1 1 d . . .
H32C H 0.3413 -0.2581 0.8703 0.060 Uiso 1 1 d R . .
H32A H 0.3050 -0.1883 0.8452 0.060 Uiso 1 1 d R . .
O33 O 0.4693(7) -0.1318(10) 0.9920(8) 0.058(5) Uani 1 1 d . . .
H33B H 0.4685 -0.1755 1.0138 0.070 Uiso 1 1 d R . .
H33C H 0.4669 -0.0867 1.0107 0.070 Uiso 1 1 d R . .
O34 O 0.4728(6) -0.0241(9) 0.8775(9) 0.047(4) Uani 1 1 d . . .
H34B H 0.4582 0.0162 0.8427 0.056 Uiso 1 1 d R . .
H34C H 0.5012 -0.0471 0.8848 0.056 Uiso 1 1 d R . .
O35 O 0.3660(6) -0.2804(8) 0.7618(8) 0.050(4) Uani 1 1 d . . .
H35B H 0.3287 -0.2891 0.7257 0.060 Uiso 1 1 d R . .
H35C H 0.3829 -0.3197 0.7980 0.060 Uiso 1 1 d R . .
O36 O 0.3786(7) -0.0165(8) 1.0162(9) 0.050(5) Uani 1 1 d . . .
H36B H 0.3664 -0.0412 0.9727 0.060 Uiso 1 1 d R . .
H36C H 0.3757 -0.0492 1.0439 0.060 Uiso 1 1 d R . .
O37 O 0.2470(7) 0.0285(10) 0.8872(10) 0.069(6) Uani 1 1 d . . .
H37B H 0.2212 0.0295 0.8909 0.083 Uiso 1 1 d R . .
H37C H 0.2590 -0.0221 0.8929 0.083 Uiso 1 1 d R . .
O38 O 0.2455(6) 0.1603(8) 0.9792(9) 0.044(4) Uani 1 1 d . . .
H38B H 0.2515 0.2054 1.0053 0.053 Uiso 1 1 d R . .
H38C H 0.2385 0.1189 0.9963 0.053 Uiso 1 1 d R . .
O39 O 0.3675(6) 0.2338(8) 1.1058(7) 0.032(3) Uani 1 1 d . . .
H39B H 0.3435 0.2753 1.0869 0.038 Uiso 1 1 d R . .
H39C H 0.4022 0.2527 1.1318 0.038 Uiso 1 1 d R . .
O40 O 0.7640(8) 0.1470(11) 0.1660(12) 0.079(6) Uani 1 1 d . . .
H40C H 0.8012 0.1448 0.1945 0.095 Uiso 1 1 d R . .
H40D H 0.7463 0.1601 0.1165 0.095 Uiso 1 1 d R . .
Si1 Si 0.5000 0.6347(5) 0.2500 0.0213(16) Uani 1 2 d S . .
C1 C 0.3379(8) 0.0413(11) 0.8460(10) 0.018(4) Uani 1 1 d . . .
C2 C 0.3157(8) 0.0577(11) 0.7621(11) 0.017(4) Uani 1 1 d . . .
C3 C 0.2745(9) 0.1168(11) 0.7067(11) 0.027(5) Uani 1 1 d . . .
H3 H 0.2560 0.1496 0.7188 0.032 Uiso 1 1 calc R . .
C4 C 0.2598(11) 0.1284(14) 0.6328(14) 0.049(6) Uani 1 1 d . . .
H4 H 0.2327 0.1702 0.5955 0.059 Uiso 1 1 calc R . .
C5 C 0.2863(8) 0.0763(12) 0.6155(11) 0.027(5) Uani 1 1 d . . .
H5 H 0.2785 0.0836 0.5672 0.032 Uiso 1 1 calc R . .
C6 C 0.3248(8) 0.0128(13) 0.6717(12) 0.029(5) Uani 1 1 d . . .
C7 C 0.3505(9) -0.0521(12) 0.6545(12) 0.024(5) Uani 1 1 d . . .
C8 C 0.2621(8) 0.3021(11) 0.8528(11) 0.018(4) Uani 1 1 d . . .
C9 C 0.3270(9) 0.3242(12) 0.9066(12) 0.030(5) Uani 1 1 d . . .
C10 C 0.3439(9) 0.3997(12) 0.8949(12) 0.031(5) Uani 1 1 d . . .
H10 H 0.3158 0.4394 0.8555 0.037 Uiso 1 1 calc R . .
C11 C 0.4062(9) 0.4140(13) 0.9459(12) 0.031(5) Uani 1 1 d . . .
H11 H 0.4198 0.4631 0.9398 0.038 Uiso 1 1 calc R . .
C12 C 0.4461(9) 0.3534(12) 1.0046(12) 0.030(5) Uani 1 1 d . . .
H12 H 0.4869 0.3619 1.0390 0.036 Uiso 1 1 calc R . .
C13 C 0.4253(8) 0.2808(11) 1.0117(11) 0.020(4) Uani 1 1 d U . .
C14 C 0.4643(8) 0.2104(12) 1.0683(11) 0.022(4) Uani 1 1 d . . .

loop_
_atom_site_aniso_label
_atom_site_aniso_U_11
_atom_site_aniso_U_22
_atom_site_aniso_U_33
_atom_site_aniso_U_23
_atom_site_aniso_U_13
_atom_site_aniso_U_12
Ce1 0.0181(6) 0.0242(6) 0.0168(6) 0.0011(5) 0.0104(5) 0.0014(5)
Ce2 0.0208(6) 0.0212(6) 0.0185(6) -0.0008(5) 0.0148(5) -0.0012(5)
Mo1 0.171(4) 0.0201(18) 0.154(4) 0.000 0.144(4) 0.000
Mo2 0.0607(17) 0.0397(14) 0.0224(12) 0.0058(9) 0.0004(12) -0.0327(12)
Mo3 0.0302(12) 0.0600(14) 0.0244(11) 0.0040(9) 0.0178(10) 0.0159(10)
Mo4 0.0282(10) 0.0418(12) 0.0181(10) -0.0031(8) 0.0156(9) -0.0043(9)
Mo5 0.0724(17) 0.0364(12) 0.0628(16) 0.0002(10) 0.0606(15) -0.0054(11)
Mo6 0.0342(14) 0.143(3) 0.0258(13) -0.0355(14) 0.0210(12) -0.0540(15)
Mo7 0.0201(16) 0.0157(16) 0.096(3) 0.000 0.0116(18) 0.000
N1 0.028(9) 0.009(8) 0.023(9) 0.000(6) 0.019(8) 0.004(7)
N2 0.017(7) 0.025(7) 0.007(6) -0.004(5) 0.005(5) 0.002(6)
O1 0.019(14) 0.014(13) 0.018(14) -0.006(10) 0.011(13) 0.007(10)
O2 0.019(9) 0.011(9) 0.020(9) 0.001(7) 0.011(7) -0.003(7)
O3 0.019(9) 0.024(10) 0.027(10) -0.001(7) 0.016(8) 0.002(7)
O4 0.010(8) 0.019(9) 0.021(9) 0.002(7) 0.011(7) -0.004(7)
O5 0.116(11) 0.091(10) 0.080(10) 0.008(7) 0.064(8) 0.035(8)
O6 0.108(11) 0.103(11) 0.084(10) -0.006(7) 0.068(8) -0.032(8)
O7 0.053(8) 0.053(9) 0.083(9) 0.023(7) 0.044(7) -0.002(6)
O8 0.013(8) 0.023(9) 0.078(13) -0.007(8) -0.005(8) 0.004(7)
O9 0.022(9) 0.038(10) 0.055(11) 0.007(8) -0.006(8) 0.007(8)
O10 0.031(10) 0.031(10) 0.060(12) -0.022(8) 0.000(9) -0.004(7)
O11 0.082(9) 0.109(10) 0.064(9) 0.006(7) 0.059(8) 0.033(7)
O12 0.079(10) 0.137(11) 0.092(10) -0.011(8) 0.066(8) 0.031(8)
O13 0.082(7) 0.068(7) 0.060(7) 0.000(4) 0.046(5) 0.006(5)
O14 0.069(8) 0.074(9) 0.104(10) 0.009(7) 0.075(8) 0.005(7)
O15 0.065(8) 0.063(9) 0.084(9) -0.032(7) 0.060(7) -0.013(6)
O16 0.076(9) 0.088(10) 0.052(8) 0.014(7) 0.040(7) -0.031(7)
O17 0.064(18) 0.036(15) 0.09(2) 0.000 0.050(17) 0.000
O18 0.115(11) 0.129(12) 0.102(10) -0.016(8) 0.086(9) -0.034(8)
O19 0.019(9) 0.118(16) 0.031(10) -0.009(9) 0.003(8) 0.028(10)
O20 0.101(14) 0.021(8) 0.030(9) 0.003(6) 0.046(10) 0.012(8)
O21 0.059(12) 0.088(13) 0.036(10) 0.004(9) 0.034(10) -0.021(10)
O22 0.010(7) 0.042(9) 0.031(9) 0.025(7) -0.008(7) -0.013(6)
O23 0.042(12) 0.033(11) 0.040(12) -0.004(8) 0.025(9) -0.001(8)
O24 0.073(12) 0.035(9) 0.050(10) 0.010(7) 0.055(10) 0.015(8)
O25 0.057(10) 0.029(8) 0.051(10) -0.002(7) 0.048(9) 0.002(7)
O26 0.053(10) 0.046(10) 0.038(9) 0.001(7) 0.042(9) 0.003(8)
O27 0.059(11) 0.032(9) 0.031(9) -0.005(6) 0.035(9) -0.006(7)
O28 0.018(7) 0.031(8) 0.026(8) 0.000(6) 0.013(7) 0.002(6)
O29 0.025(8) 0.029(9) 0.031(9) 0.009(6) 0.011(7) 0.010(6)
O30 0.007(6) 0.029(8) 0.022(7) 0.004(6) 0.003(6) 0.004(6)
O31 0.008(7) 0.029(9) 0.037(9) 0.006(6) 0.003(7) -0.001(6)
O32 0.034(9) 0.050(11) 0.068(12) 0.016(8) 0.036(9) 0.018(8)
O33 0.063(12) 0.059(11) 0.029(9) 0.013(8) 0.022(9) 0.025(9)
O34 0.045(10) 0.039(10) 0.047(10) 0.002(7) 0.028(9) 0.008(8)
O35 0.025(9) 0.030(9) 0.038(10) -0.012(7) -0.001(8) 0.004(7)
O36 0.101(14) 0.040(9) 0.043(10) 0.016(7) 0.062(11) 0.012(9)
O37 0.065(12) 0.074(13) 0.096(15) -0.068(11) 0.066(12) -0.057(10)
O38 0.051(10) 0.031(9) 0.080(12) 0.010(8) 0.056(10) 0.008(7)
O39 0.036(9) 0.028(8) 0.018(8) -0.012(6) 0.013(7) -0.009(7)
O40 0.052(12) 0.069(14) 0.099(16) -0.002(11) 0.045(12) -0.003(10)
Si1 0.023(4) 0.021(4) 0.022(4) 0.000 0.015(4) 0.000
C1 0.017(10) 0.015(10) 0.012(10) 0.008(8) 0.006(9) 0.007(8)
C2 0.016(10) 0.015(10) 0.023(11) 0.010(8) 0.014(9) 0.002(8)
C3 0.040(13) 0.026(12) 0.014(10) 0.013(8) 0.018(10) 0.016(9)
C4 0.050(16) 0.032(14) 0.042(15) -0.009(11) 0.022(14) -0.007(12)
C5 0.028(12) 0.026(12) 0.018(11) 0.018(9) 0.013(10) 0.010(9)
C6 0.022(11) 0.048(14) 0.021(12) -0.017(10) 0.016(10) -0.014(10)
C7 0.031(12) 0.030(12) 0.023(12) -0.013(9) 0.023(11) -0.010(10)
C8 0.027(11) 0.015(10) 0.017(10) 0.005(8) 0.017(10) 0.007(9)
C9 0.030(12) 0.025(12) 0.023(12) -0.002(9) 0.014(11) 0.007(10)
C10 0.038(13) 0.024(11) 0.036(13) 0.004(9) 0.027(12) -0.002(10)
C11 0.034(13) 0.042(14) 0.034(13) 0.002(10) 0.029(12) 0.009(11)
C12 0.032(12) 0.029(12) 0.036(13) -0.002(9) 0.026(11) -0.004(10)
C13 0.022(6) 0.024(6) 0.020(6) -0.002(4) 0.017(5) 0.002(4)
C14 0.008(10) 0.033(12) 0.013(10) -0.011(8) 0.002(9) -0.002(9)

loop_
_atom_type_symbol
_atom_type_description
_atom_type_scat_dispersion_real
_atom_type_scat_dispersion_imag
_atom_type_scat_source
C C 0.0033 0.0016 'International Tables Vol C Tables 4.2.6.8 and 6.1.1.4'
H H 0.0000 0.0000 'International Tables Vol C Tables 4.2.6.8 and 6.1.1.4'
N N 0.0061 0.0033 'International Tables Vol C Tables 4.2.6.8 and 6.1.1.4'
O O 0.0106 0.0060 'International Tables Vol C Tables 4.2.6.8 and 6.1.1.4'
Mo Mo -1.6832 0.6857 'International Tables Vol C Tables 4.2.6.8 and 6.1.1.4'
Ce Ce -0.2486 2.6331 'International Tables Vol C Tables 4.2.6.8 and 6.1.1.4'
Si Si 0.0817 0.0704 'International Tables Vol C Tables 4.2.6.8 and 6.1.1.4'

loop_
_geom_angle_atom_site_label_1
_geom_angle_atom_site_label_2
_geom_angle_atom_site_label_3
_geom_angle
_geom_angle_site_symmetry_1
_geom_angle_site_symmetry_3
_geom_angle_publ_flag
O31 Ce1 O26 86.9(5) 5_657 . ?
O31 Ce1 O24 134.2(5) 5_657 . ?
O26 Ce1 O24 123.9(4) . . ?
O31 Ce1 O35 67.6(4) 5_657 . ?
O26 Ce1 O35 74.4(5) . . ?
O24 Ce1 O35 146.5(5) . . ?
O31 Ce1 O29 137.3(4) 5_657 4_546 ?
O26 Ce1 O29 76.7(5) . 4_546 ?
O24 Ce1 O29 86.3(5) . 4_546 ?
O35 Ce1 O29 70.1(4) . 4_546 ?
O31 Ce1 O32 108.7(4) 5_657 . ?
O26 Ce1 O32 142.7(5) . . ?
O24 Ce1 O32 68.5(5) . . ?
O35 Ce1 O32 80.7(5) . . ?
O29 Ce1 O32 68.9(4) 4_546 . ?
O31 Ce1 N1 137.4(4) 5_657 . ?
O26 Ce1 N1 61.5(4) . . ?
O24 Ce1 N1 62.7(4) . . ?
O35 Ce1 N1 122.8(5) . . ?
O29 Ce1 N1 65.8(4) 4_546 . ?
O32 Ce1 N1 113.7(4) . . ?
O31 Ce1 O34 73.7(4) 5_657 . ?
O26 Ce1 O34 75.8(4) . . ?
O24 Ce1 O34 81.8(4) . . ?
O35 Ce1 O34 131.6(5) . . ?
O29 Ce1 O34 136.3(4) 4_546 . ?
O32 Ce1 O34 140.4(5) . . ?
N1 Ce1 O34 71.4(4) . . ?
O31 Ce1 O33 68.8(5) 5_657 . ?
O26 Ce1 O33 143.8(5) . . ?
O24 Ce1 O33 67.0(5) . . ?
O35 Ce1 O33 116.7(5) . . ?
O29 Ce1 O33 139.2(5) 4_546 . ?
O32 Ce1 O33 72.7(5) . . ?
N1 Ce1 O33 120.4(5) . . ?
O34 Ce1 O33 71.9(5) . . ?
O25 Ce2 O27 136.6(4) . 6_556 ?
O25 Ce2 O37 70.4(5) . . ?
O27 Ce2 O37 83.5(5) 6_556 . ?
O25 Ce2 O30 83.2(4) . . ?
O27 Ce2 O30 97.3(4) 6_556 . ?
O37 Ce2 O30 140.5(5) . . ?
O25 Ce2 O36 73.2(4) . . ?
O27 Ce2 O36 66.5(4) 6_556 . ?
O37 Ce2 O36 74.3(6) . . ?
O30 Ce2 O36 70.1(4) . . ?
O25 Ce2 O28 76.5(4) . . ?
O27 Ce2 O28 133.8(4) 6_556 . ?
O37 Ce2 O28 80.7(5) . . ?
O30 Ce2 O28 121.8(4) . . ?
O36 Ce2 O28 145.7(4) . . ?
O25 Ce2 O38 128.7(5) . . ?
O27 Ce2 O38 68.5(4) 6_556 . ?
O37 Ce2 O38 70.7(5) . . ?
O30 Ce2 O38 146.0(4) . . ?
O36 Ce2 O38 125.0(4) . . ?
O28 Ce2 O38 65.3(4) . . ?
O25 Ce2 N2 73.7(4) . . ?
O27 Ce2 N2 143.5(4) 6_556 . ?
O37 Ce2 N2 132.3(5) . . ?
O30 Ce2 N2 61.1(4) . . ?
O36 Ce2 N2 123.1(4) . . ?
O28 Ce2 N2 60.9(4) . . ?
O38 Ce2 N2 111.9(4) . . ?
O25 Ce2 O39 147.3(4) . . ?
O27 Ce2 O39 72.2(4) 6_556 . ?
O37 Ce2 O39 139.0(4) . . ?
O30 Ce2 O39 76.5(4) . . ?
O36 Ce2 O39 121.6(4) . . ?
O28 Ce2 O39 92.6(4) . . ?
O38 Ce2 O39 69.8(4) . . ?
N2 Ce2 O39 74.1(4) . . ?
O17 Mo1 O6 101.2(7) . 2_655 ?
O17 Mo1 O6 101.2(7) . . ?
O6 Mo1 O6 157.7(13) 2_655 . ?
O17 Mo1 O5 100.5(6) . . ?
O6 Mo1 O5 88.6(9) 2_655 . ?
O6 Mo1 O5 87.3(9) . . ?
O17 Mo1 O5 100.5(6) . 2_655 ?
O6 Mo1 O5 87.3(9) 2_655 2_655 ?
O6 Mo1 O5 88.6(9) . 2_655 ?
O5 Mo1 O5 158.9(12) . 2_655 ?
O17 Mo1 O1 155.6(5) . 2_655 ?
O6 Mo1 O1 96.0(9) 2_655 2_655 ?
O6 Mo1 O1 62.8(8) . 2_655 ?
O5 Mo1 O1 97.1(8) . 2_655 ?
O5 Mo1 O1 62.8(8) 2_655 2_655 ?
O17 Mo1 O1 155.6(5) . . ?
O6 Mo1 O1 62.8(8) 2_655 . ?
O6 Mo1 O1 96.0(9) . . ?
O5 Mo1 O1 62.8(8) . . ?
O5 Mo1 O1 97.1(8) 2_655 . ?
O1 Mo1 O1 48.8(11) 2_655 . ?
O18 Mo2 O15 102.1(10) . 2_655 ?
O18 Mo2 O5 96.0(11) . . ?
O15 Mo2 O5 161.8(9) 2_655 . ?
O18 Mo2 O13 104.3(9) . . ?
O15 Mo2 O13 88.5(7) 2_655 . ?
O5 Mo2 O13 88.7(8) . . ?
O18 Mo2 O7 99.4(8) . . ?
O15 Mo2 O7 87.2(7) 2_655 . ?
O5 Mo2 O7 88.1(8) . . ?
O13 Mo2 O7 156.4(8) . . ?
O18 Mo2 O1 156.2(10) . . ?
O15 Mo2 O1 95.9(8) 2_655 . ?
O5 Mo2 O1 67.2(8) . . ?
O13 Mo2 O1 60.4(8) . . ?
O7 Mo2 O1 97.0(8) . . ?
O18 Mo2 O4 158.8(9) . 2_655 ?
O15 Mo2 O4 67.2(7) 2_655 2_655 ?
O5 Mo2 O4 95.0(9) . 2_655 ?
O13 Mo2 O4 94.1(8) . 2_655 ?
O7 Mo2 O4 62.9(7) . 2_655 ?
O1 Mo2 O4 44.6(8) . 2_655 ?
O19 Mo3 O13 104.4(8) . 2_655 ?
O19 Mo3 O8 98.3(8) . . ?
O13 Mo3 O8 157.3(8) 2_655 . ?
O19 Mo3 O9 100.3(9) . . ?
O13 Mo3 O9 86.6(7) 2_655 . ?
O8 Mo3 O9 89.2(6) . . ?
O19 Mo3 O6 101.6(10) . . ?
O13 Mo3 O6 88.6(8) 2_655 . ?
O8 Mo3 O6 87.0(8) . . ?
O9 Mo3 O6 158.1(9) . . ?
O19 Mo3 O1 158.2(8) . 2_655 ?
O13 Mo3 O1 60.3(8) 2_655 2_655 ?
O8 Mo3 O1 97.8(8) . 2_655 ?
O9 Mo3 O1 94.4(8) . 2_655 ?
O6 Mo3 O1 64.8(8) . 2_655 ?
O19 Mo3 O2 156.5(8) . . ?
O13 Mo3 O2 94.4(8) 2_655 . ?
O8 Mo3 O2 63.6(7) . . ?
O9 Mo3 O2 66.4(7) . . ?
O6 Mo3 O2 92.7(9) . . ?
O1 Mo3 O2 45.2(7) 2_655 . ?
O20 Mo4 O14 103.3(8) . . ?
O20 Mo4 O10 99.0(8) . . ?
O14 Mo4 O10 86.2(7) . . ?
O20 Mo4 O7 101.8(8) . . ?
O14 Mo4 O7 89.4(7) . . ?
O10 Mo4 O7 159.3(8) . . ?
O20 Mo4 O8 99.7(8) . . ?
O14 Mo4 O8 157.0(8) . . ?
O10 Mo4 O8 88.6(6) . . ?
O7 Mo4 O8 87.6(7) . . ?
O20 Mo4 O2 156.9(8) . . ?
O14 Mo4 O2 94.4(8) . . ?
O10 Mo4 O2 67.2(7) . . ?
O7 Mo4 O2 93.0(8) . . ?
O8 Mo4 O2 63.0(8) . . ?
O20 Mo4 O4 159.7(8) . 2_655 ?
O14 Mo4 O4 65.3(7) . 2_655 ?
O10 Mo4 O4 97.0(8) . 2_655 ?
O7 Mo4 O4 62.9(8) . 2_655 ?
O8 Mo4 O4 93.2(8) . 2_655 ?
O2 Mo4 O4 43.1(7) . 2_655 ?
O21 Mo5 O16 101.8(9) . 2_655 ?
O21 Mo5 O9 100.0(8) . . ?
O16 Mo5 O9 158.2(8) 2_655 . ?
O21 Mo5 O10 101.6(8) . . ?
O16 Mo5 O10 88.9(7) 2_655 . ?
O9 Mo5 O10 87.9(6) . . ?
O21 Mo5 O11 97.3(8) . . ?
O16 Mo5 O11 88.3(7) 2_655 . ?
O9 Mo5 O11 87.8(7) . . ?
O10 Mo5 O11 161.1(8) . . ?
O21 Mo5 O3 154.7(8) . . ?
O16 Mo5 O3 62.5(8) 2_655 . ?
O9 Mo5 O3 96.6(8) . . ?
O10 Mo5 O3 97.9(8) . . ?
O11 Mo5 O3 64.4(8) . . ?
O21 Mo5 O2 157.2(8) . . ?
O16 Mo5 O2 95.8(8) 2_655 . ?
O9 Mo5 O2 63.6(7) . . ?
O10 Mo5 O2 64.0(8) . . ?
O11 Mo5 O2 97.7(8) . . ?
O3 Mo5 O2 48.0(8) . . ?
O22 Mo6 O14 101.3(8) . 2_655 ?
O22 Mo6 O11 99.0(8) . . ?
O14 Mo6 O11 159.7(8) 2_655 . ?
O22 Mo6 O12 100.6(8) . . ?
O14 Mo6 O12 87.1(8) 2_655 . ?
O11 Mo6 O12 88.2(8) . . ?
O22 Mo6 O15 100.4(7) . . ?
O14 Mo6 O15 89.2(7) 2_655 . ?
O11 Mo6 O15 88.2(7) . . ?
O12 Mo6 O15 159.0(8) . . ?
O22 Mo6 O3 155.8(7) . . ?
O14 Mo6 O3 95.8(8) 2_655 . ?
O11 Mo6 O3 64.6(8) . . ?
O12 Mo6 O3 63.2(8) . . ?
O15 Mo6 O3 96.7(8) . . ?
O22 Mo6 O4 156.7(7) . . ?
O14 Mo6 O4 63.4(7) 2_655 . ?
O11 Mo6 O4 97.5(8) . . ?
O12 Mo6 O4 96.3(8) . . ?
O15 Mo6 O4 63.8(7) . . ?
O3 Mo6 O4 47.5(8) . . ?
O23 Mo7 O23 32.4(16) 2_655 . ?
O23 Mo7 O12 84.5(11) 2_655 2_655 ?
O23 Mo7 O12 116.9(11) . 2_655 ?
O23 Mo7 O12 116.9(11) 2_655 . ?
O23 Mo7 O12 84.5(11) . . ?
O12 Mo7 O12 158.6(14) 2_655 . ?
O23 Mo7 O16 102.5(13) 2_655 2_655 ?
O23 Mo7 O16 102.3(12) . 2_655 ?
O12 Mo7 O16 86.2(8) 2_655 2_655 ?
O12 Mo7 O16 89.1(7) . 2_655 ?
O23 Mo7 O16 102.3(12) 2_655 . ?
O23 Mo7 O16 102.5(12) . . ?
O12 Mo7 O16 89.1(7) 2_655 . ?
O12 Mo7 O16 86.2(8) . . ?
O16 Mo7 O16 154.2(12) 2_655 . ?
O23 Mo7 O3 143.3(11) 2_655 2_655 ?
O23 Mo7 O3 163.8(12) . 2_655 ?
O12 Mo7 O3 63.9(9) 2_655 2_655 ?
O12 Mo7 O3 95.7(9) . 2_655 ?
O16 Mo7 O3 94.0(8) 2_655 2_655 ?
O16 Mo7 O3 61.4(8) . 2_655 ?
O23 Mo7 O3 163.8(12) 2_655 . ?
O23 Mo7 O3 143.3(11) . . ?
O12 Mo7 O3 95.7(9) 2_655 . ?
O12 Mo7 O3 63.9(9) . . ?
O16 Mo7 O3 61.4(8) 2_655 . ?
O16 Mo7 O3 94.0(8) . . ?
O3 Mo7 O3 46.9(11) 2_655 . ?
C6 N1 C2 119.0(16) . . ?
C6 N1 Ce1 120.6(12) . . ?
C2 N1 Ce1 119.6(11) . . ?
C9 N2 C13 118.0(16) . . ?
C9 N2 Ce2 121.2(12) . . ?
C13 N2 Ce2 120.8(11) . . ?
Si1 O1 O4 54.0(10) . 2_655 ?
Si1 O1 O2 55.4(10) . 2_655 ?
O4 O1 O2 95.2(14) 2_655 2_655 ?
Si1 O1 Mo2 123.3(12) . . ?
O4 O1 Mo2 69.3(10) 2_655 . ?
O2 O1 Mo2 137.8(13) 2_655 . ?
Si1 O1 Mo3 123.1(11) . 2_655 ?
O4 O1 Mo3 138.3(13) 2_655 2_655 ?
O2 O1 Mo3 67.7(10) 2_655 2_655 ?
Mo2 O1 Mo3 97.5(9) . 2_655 ?
Si1 O1 Mo1 117.4(11) . . ?
O4 O1 Mo1 125.2(12) 2_655 . ?
O2 O1 Mo1 124.9(13) 2_655 . ?
Mo2 O1 Mo1 94.3(7) . . ?
Mo3 O1 Mo1 94.2(8) 2_655 . ?
Si1 O2 O4 55.6(10) . 2_655 ?
Si1 O2 O1 57.5(10) . 2_655 ?
O4 O2 O1 93.8(15) 2_655 2_655 ?
Si1 O2 Mo4 124.5(12) . . ?
O4 O2 Mo4 69.2(11) 2_655 . ?
O1 O2 Mo4 138.2(13) 2_655 . ?
Si1 O2 Mo3 124.6(12) . . ?
O4 O2 Mo3 133.5(13) 2_655 . ?
O1 O2 Mo3 67.1(10) 2_655 . ?
Mo4 O2 Mo3 96.6(8) . . ?
Si1 O2 Mo5 116.2(11) . . ?
O4 O2 Mo5 129.7(13) 2_655 . ?
O1 O2 Mo5 124.9(13) 2_655 . ?
Mo4 O2 Mo5 93.2(7) . . ?
Mo3 O2 Mo5 93.9(8) . . ?
Si1 O3 Mo6 120.4(12) . . ?
Si1 O3 Mo5 121.4(12) . . ?
Mo6 O3 Mo5 97.0(8) . . ?
Si1 O3 Mo7 121.2(12) . . ?
Mo6 O3 Mo7 95.2(8) . . ?
Mo5 O3 Mo7 95.4(8) . . ?
Si1 O4 O2 58.1(10) . 2_655 ?
Si1 O4 O1 58.5(10) . 2_655 ?
O2 O4 O1 95.8(15) 2_655 2_655 ?
Si1 O4 Mo4 125.3(11) . 2_655 ?
O2 O4 Mo4 67.6(10) 2_655 2_655 ?
O1 O4 Mo4 137.6(13) 2_655 2_655 ?
Si1 O4 Mo2 124.5(12) . 2_655 ?
O2 O4 Mo2 132.5(13) 2_655 2_655 ?
O1 O4 Mo2 66.0(10) 2_655 2_655 ?
Mo4 O4 Mo2 95.9(8) 2_655 2_655 ?
Si1 O4 Mo6 117.6(11) . . ?
O2 O4 Mo6 129.9(13) 2_655 . ?
O1 O4 Mo6 125.5(12) 2_655 . ?
Mo4 O4 Mo6 91.9(8) 2_655 . ?
Mo2 O4 Mo6 93.0(7) 2_655 . ?
Mo2 O5 Mo1 135.5(11) . . ?
Mo1 O6 Mo3 137.7(12) . . ?
Mo2 O7 Mo4 137.7(11) . . ?
Mo3 O8 Mo4 136.1(10) . . ?
Mo3 O9 Mo5 135.9(9) . . ?
Mo4 O10 Mo5 135.6(10) . . ?
Mo6 O11 Mo5 133.8(10) . . ?
Mo7 O12 Mo6 137.5(11) . . ?
Mo3 O13 Mo2 141.0(11) 2_655 . ?
Mo6 O14 Mo4 138.5(10) 2_655 . ?
Mo2 O15 Mo6 135.9(9) 2_655 . ?
Mo5 O16 Mo7 140.3(11) 2_655 . ?
O23 O23 Mo7 73.8(8) 2_655 . ?
C1 O24 Ce1 124.5(11) . . ?
C1 O25 Ce2 142.6(12) . . ?
C7 O26 Ce1 126.3(12) . . ?
C7 O27 Ce2 143.9(12) . 6 ?
C8 O28 Ce2 127.9(11) . . ?
C8 O29 Ce1 143.4(13) . 4_556 ?
C14 O30 Ce2 126.0(11) . . ?
C14 O31 Ce1 141.8(12) . 5_657 ?
Ce1 O32 H32C 108.2 . . ?
Ce1 O32 H32A 112.7 . . ?
H32C O32 H32A 108.8 . . ?
Ce1 O33 H33B 113.6 . . ?
Ce1 O33 H33C 112.8 . . ?
H33B O33 H33C 110.7 . . ?
Ce1 O34 H34B 111.0 . . ?
Ce1 O34 H34C 111.2 . . ?
H34B O34 H34C 109.2 . . ?
Ce1 O35 H35B 111.2 . . ?
Ce1 O35 H35C 111.2 . . ?
H35B O35 H35C 109.4 . . ?
Ce2 O36 H36B 112.4 . . ?
Ce2 O36 H36C 113.9 . . ?
H36B O36 H36C 110.8 . . ?
Ce2 O37 H37B 112.2 . . ?
Ce2 O37 H37C 112.1 . . ?
H37B O37 H37C 110.1 . . ?
Ce2 O38 H38B 112.4 . . ?
Ce2 O38 H38C 112.4 . . ?
H38B O38 H38C 110.1 . . ?
Ce2 O39 H39B 110.8 . . ?
Ce2 O39 H39C 112.1 . . ?
H39B O39 H39C 109.4 . . ?
H40C O40 H40D 108.6 . . ?
O4 Si1 O4 173.4(17) 2_655 . ?
O4 Si1 O2 113.3(11) 2_655 2_655 ?
O4 Si1 O2 66.3(11) . 2_655 ?
O4 Si1 O2 66.3(11) 2_655 . ?
O4 Si1 O2 113.3(11) . . ?
O2 Si1 O2 172.7(16) 2_655 . ?
O4 Si1 O3 111.2(12) 2_655 . ?
O4 Si1 O3 74.5(11) . . ?
O2 Si1 O3 111.8(11) 2_655 . ?
O2 Si1 O3 74.5(11) . . ?
O4 Si1 O3 74.5(11) 2_655 2_655 ?
O4 Si1 O3 111.2(12) . 2_655 ?
O2 Si1 O3 74.5(11) 2_655 2_655 ?
O2 Si1 O3 111.8(11) . 2_655 ?
O3 Si1 O3 70.8(16) . 2_655 ?
O4 Si1 O1 67.5(11) 2_655 . ?
O4 Si1 O1 106.9(11) . . ?
O2 Si1 O1 67.1(11) 2_655 . ?
O2 Si1 O1 106.8(11) . . ?
O3 Si1 O1 177.3(11) . . ?
O3 Si1 O1 106.4(11) 2_655 . ?
O4 Si1 O1 106.9(11) 2_655 2_655 ?
O4 Si1 O1 67.5(11) . 2_655 ?
O2 Si1 O1 106.8(11) 2_655 2_655 ?
O2 Si1 O1 67.1(11) . 2_655 ?
O3 Si1 O1 106.4(11) . 2_655 ?
O3 Si1 O1 177.3(11) 2_655 2_655 ?
O1 Si1 O1 76.3(15) . 2_655 ?
O25 C1 O24 125.7(17) . . ?
O25 C1 C2 115.7(15) . . ?
O24 C1 C2 118.5(15) . . ?
C3 C2 N1 120.7(17) . . ?
C3 C2 C1 126.0(16) . . ?
N1 C2 C1 113.2(15) . . ?
C2 C3 C4 120.5(19) . . ?
C2 C3 H3 119.8 . . ?
C4 C3 H3 119.8 . . ?
C3 C4 C5 118(2) . . ?
C3 C4 H4 120.9 . . ?
C5 C4 H4 120.9 . . ?
C4 C5 C6 118.9(19) . . ?
C4 C5 H5 120.5 . . ?
C6 C5 H5 120.5 . . ?
N1 C6 C5 122.2(17) . . ?
N1 C6 C7 114.8(18) . . ?
C5 C6 C7 122.8(18) . . ?
O27 C7 O26 124.2(17) . . ?
O27 C7 C6 119.4(19) . . ?
O26 C7 C6 116.2(17) . . ?
O29 C8 O28 125.5(18) . . ?
O29 C8 C9 120.5(17) . . ?
O28 C8 C9 114.0(16) . . ?
N2 C9 C10 123.4(18) . . ?
N2 C9 C8 115.8(17) . . ?
C10 C9 C8 120.8(17) . . ?
C9 C10 C11 117.2(19) . . ?
C9 C10 H10 121.4 . . ?
C11 C10 H10 121.4 . . ?
C12 C11 C10 118.9(19) . . ?
C12 C11 H11 120.6 . . ?
C10 C11 H11 120.6 . . ?
C13 C12 C11 119.8(19) . . ?
C13 C12 H12 120.1 . . ?
C11 C12 H12 120.1 . . ?
N2 C13 C12 122.7(17) . . ?
N2 C13 C14 113.8(16) . . ?
C12 C13 C14 123.4(18) . . ?
O30 C14 O31 124.7(18) . . ?
O30 C14 C13 117.8(16) . . ?
O31 C14 C13 117.5(17) . . ?

loop_
_geom_bond_atom_site_label_1
_geom_bond_atom_site_label_2
_geom_bond_distance
_geom_bond_site_symmetry_2
_geom_bond_publ_flag
Ce1 O31 2.470(13) 5_657 ?
Ce1 O26 2.485(12) . ?
Ce1 O24 2.503(13) . ?
Ce1 O35 2.510(13) . ?
Ce1 O29 2.562(13) 4_546 ?
Ce1 O32 2.579(14) . ?
Ce1 N1 2.601(14) . ?
Ce1 O34 2.643(14) . ?
Ce1 O33 2.658(14) . ?
Ce2 O25 2.445(12) . ?
Ce2 O27 2.481(13) 6_556 ?
Ce2 O37 2.487(13) . ?
Ce2 O30 2.521(12) . ?
Ce2 O36 2.544(13) . ?
Ce2 O28 2.552(12) . ?
Ce2 O38 2.572(12) . ?
Ce2 N2 2.607(15) . ?
Ce2 O39 2.638(11) . ?
Mo1 O17 1.64(2) . ?
Mo1 O6 1.861(19) 2_655 ?
Mo1 O6 1.861(19) . ?
Mo1 O5 1.96(2) . ?
Mo1 O5 1.96(2) 2_655 ?
Mo1 O1 2.47(2) 2_655 ?
Mo1 O1 2.47(2) . ?
Mo2 O18 1.65(2) . ?
Mo2 O15 1.839(16) 2_655 ?
Mo2 O5 1.85(2) . ?
Mo2 O13 1.873(17) . ?
Mo2 O7 1.890(16) . ?
Mo2 O1 2.33(2) . ?
Mo2 O4 2.39(2) 2_655 ?
Mo3 O19 1.664(15) . ?
Mo3 O13 1.857(17) 2_655 ?
Mo3 O8 1.871(15) . ?
Mo3 O9 1.907(15) . ?
Mo3 O6 1.925(19) . ?
Mo3 O1 2.35(2) 2_655 ?
Mo3 O2 2.36(2) . ?
Mo4 O20 1.641(13) . ?
Mo4 O14 1.876(16) . ?
Mo4 O10 1.888(15) . ?
Mo4 O7 1.908(15) . ?
Mo4 O8 1.922(14) . ?
Mo4 O2 2.35(2) . ?
Mo4 O4 2.38(2) 2_655 ?
Mo5 O21 1.629(14) . ?
Mo5 O16 1.856(15) 2_655 ?
Mo5 O9 1.909(15) . ?
Mo5 O10 1.910(14) . ?
Mo5 O11 1.925(18) . ?
Mo5 O3 2.36(2) . ?
Mo5 O2 2.48(2) . ?
Mo6 O22 1.668(13) . ?
Mo6 O14 1.856(16) 2_655 ?
Mo6 O11 1.915(16) . ?
Mo6 O12 1.95(2) . ?
Mo6 O15 1.968(17) . ?
Mo6 O3 2.36(2) . ?
Mo6 O4 2.47(2) . ?
Mo7 O23 1.70(2) 2_655 ?
Mo7 O23 1.70(2) . ?
Mo7 O12 1.81(2) 2_655 ?
Mo7 O12 1.81(2) . ?
Mo7 O16 1.884(16) 2_655 ?
Mo7 O16 1.884(16) . ?
Mo7 O3 2.40(2) 2_655 ?
Mo7 O3 2.40(2) . ?
N1 C6 1.32(2) . ?
N1 C2 1.37(2) . ?
N2 C9 1.35(2) . ?
N2 C13 1.36(2) . ?
O1 Si1 1.65(2) . ?
O1 O4 1.79(3) 2_655 ?
O1 O2 1.81(3) 2_655 ?
O1 Mo3 2.35(2) 2_655 ?
O2 Si1 1.61(2) . ?
O2 O4 1.74(3) 2_655 ?
O2 O1 1.81(3) 2_655 ?
O3 Si1 1.64(2) . ?
O4 Si1 1.57(2) . ?
O4 O2 1.74(3) 2_655 ?
O4 O1 1.79(3) 2_655 ?
O4 Mo4 2.38(2) 2_655 ?
O4 Mo2 2.39(2) 2_655 ?
O13 Mo3 1.857(17) 2_655 ?
O14 Mo6 1.856(16) 2_655 ?
O15 Mo2 1.839(16) 2_655 ?
O16 Mo5 1.856(15) 2_655 ?
O23 O23 0.95(5) 2_655 ?
O24 C1 1.27(2) . ?
O25 C1 1.26(2) . ?
O26 C7 1.27(2) . ?
O27 C7 1.24(2) . ?
O27 Ce2 2.481(12) 6 ?
O28 C8 1.27(2) . ?
O29 C8 1.24(2) . ?
O29 Ce1 2.562(13) 4_556 ?
O30 C14 1.25(2) . ?
O31 C14 1.26(2) . ?
O31 Ce1 2.470(13) 5_657 ?
O32 H32C 0.8500 . ?
O32 H32A 0.8500 . ?
O33 H33B 0.8499 . ?
O33 H33C 0.8500 . ?
O34 H34B 0.8501 . ?
O34 H34C 0.8500 . ?
O35 H35B 0.8500 . ?
O35 H35C 0.8500 . ?
O36 H36B 0.8501 . ?
O36 H36C 0.8500 . ?
O37 H37B 0.8500 . ?
O37 H37C 0.8500 . ?
O38 H38B 0.8499 . ?
O38 H38C 0.8500 . ?
O39 H39B 0.8500 . ?
O39 H39C 0.8500 . ?
O40 H40C 0.8500 . ?
O40 H40D 0.8499 . ?
Si1 O4 1.57(2) 2_655 ?
Si1 O2 1.61(2) 2_655 ?
Si1 O3 1.64(2) 2_655 ?
Si1 O1 1.65(2) 2_655 ?
C1 C2 1.50(2) . ?
C2 C3 1.36(2) . ?
C3 C4 1.38(3) . ?
C3 H3 0.9300 . ?
C4 C5 1.38(3) . ?
C4 H4 0.9300 . ?
C5 C6 1.39(3) . ?
C5 H5 0.9300 . ?
C6 C7 1.49(3) . ?
C8 C9 1.51(3) . ?
C9 C10 1.39(3) . ?
C10 C11 1.43(3) . ?
C10 H10 0.9300 . ?
C11 C12 1.39(3) . ?
C11 H11 0.9300 . ?
C12 C13 1.37(2) . ?
C12 H12 0.9300 . ?
C13 C14 1.48(2) . ?
